data_4509281
loop_
_publ_author_name
'Thu\'ery, Pierre'

_publ_section_title
;
 Uranyl Ion Complexes with Cucurbit[5]uril: from Molecular Capsules to
 Uranyl-Organic Frameworks
;
_journal_issue 2
_journal_name_full 'Crystal Growth &amp; Design'
_journal_page_first 1208
_journal_page_last 1215
_journal_paper_doi 10.1021/cg8011603
_journal_volume 9
_journal_year 2009
_chemical_formula_sum 'C30 H32 K N25 O30 U2'
_chemical_formula_weight 1737.97
_space_group_IT_number 15
_symmetry_cell_setting monoclinic
_symmetry_space_group_name_Hall '-C 2yc'
_symmetry_space_group_name_H-M 'C 1 2/c 1'
_atom_sites_solution_hydrogens geom
_atom_sites_solution_primary direct
_atom_sites_solution_secondary difmap
_audit_creation_method SHELXL-97
_cell_angle_alpha 90.00
_cell_angle_beta 102.623(2)
_cell_angle_gamma 90.00
_cell_formula_units_Z 8
_cell_length_a 24.9329(12)
_cell_length_b 13.6596(4)
_cell_length_c 29.1489(14)
_cell_measurement_reflns_used 107927
_cell_measurement_temperature 100(2)
_cell_measurement_theta_max 25.68
_cell_measurement_theta_min 2.92
_cell_volume 9687.4(7)
_computing_cell_refinement 'HKL2000 (Otwinowski & Minor, 1997)'
_computing_data_collection 'COLLECT (Nonius, 1998)'
_computing_data_reduction 'HKL2000 (Otwinowski & Minor, 1997)'
_computing_molecular_graphics 'SHELXTL (Sheldrick, 1999)'
_computing_publication_material 'SHELXTL (Sheldrick, 1999); PLATON (Spek, 2003)'
_computing_structure_refinement 'SHELXL-97 (Sheldrick, 1997)'
_computing_structure_solution 'SHELXS-97 (Sheldrick, 1997)'
_diffrn_ambient_temperature 100(2)
_diffrn_measured_fraction_theta_full 0.997
_diffrn_measured_fraction_theta_max 0.997
_diffrn_measurement_device_type 'Nonius Kappa-CCD area-detector diffractometer'
_diffrn_measurement_method 'one \f and seven \w scans with 2\% steps (582 frames)'
_diffrn_radiation_monochromator graphite
_diffrn_radiation_source 'fine-focus sealed tube'
_diffrn_radiation_type MoK\a
_diffrn_radiation_wavelength 0.71073
_diffrn_reflns_av_R_equivalents 0.0340
_diffrn_reflns_av_sigmaI/netI 0.0431
_diffrn_reflns_limit_h_max 30
_diffrn_reflns_limit_h_min -30
_diffrn_reflns_limit_k_max 16
_diffrn_reflns_limit_k_min -16
_diffrn_reflns_limit_l_max 35
_diffrn_reflns_limit_l_min -35
_diffrn_reflns_number 107927
_diffrn_reflns_theta_full 25.68
_diffrn_reflns_theta_max 25.68
_diffrn_reflns_theta_min 2.92
_diffrn_standards_decay_% 0
_diffrn_standards_interval_time 0
_diffrn_standards_number 0
_exptl_absorpt_coefficient_mu 6.894
_exptl_absorpt_correction_T_max 0.502
_exptl_absorpt_correction_T_min 0.328
_exptl_absorpt_correction_type multi-scan
_exptl_absorpt_process_details 'SCALEPACK (Otwinowski & Minor, 1997)'
_exptl_crystal_colour 'translucent light yellow'
_exptl_crystal_density_diffrn 2.383
_exptl_crystal_density_method 'not measured'
_exptl_crystal_description irregular
_exptl_crystal_F_000 6640
_exptl_crystal_size_max 0.14
_exptl_crystal_size_mid 0.10
_exptl_crystal_size_min 0.10
_refine_diff_density_max 3.816
_refine_diff_density_min -1.732
_refine_diff_density_rms 0.231
_refine_ls_extinction_method none
_refine_ls_goodness_of_fit_ref 1.045
_refine_ls_hydrogen_treatment constr
_refine_ls_matrix_type full
_refine_ls_number_parameters 886
_refine_ls_number_reflns 9194
_refine_ls_number_restraints 84
_refine_ls_restrained_S_all 1.067
_refine_ls_R_factor_all 0.0615
_refine_ls_R_factor_gt 0.0477
_refine_ls_shift/su_max 0.006
_refine_ls_shift/su_mean 0.002
_refine_ls_structure_factor_coef Fsqd
_refine_ls_weighting_details 'calc w=1/[\s^2^(Fo^2^)+(0.0800P)^2^+127.2849P] where P=(Fo^2^+2Fc^2^)/3'
_refine_ls_weighting_scheme calc
_refine_ls_wR_factor_gt 0.1345
_refine_ls_wR_factor_ref 0.1407
_reflns_number_gt 7556
_reflns_number_total 9194
_reflns_threshold_expression >2sigma(I)
_cod_data_source_file cg8011603sup1.cif
_cod_data_source_block 2
_cod_original_sg_symbol_H-M 'C 2/c'
_cod_database_code 4509281

loop_
_symmetry_equiv_pos_as_xyz
'x, y, z'
'-x, y, -z+1/2'
'x+1/2, y+1/2, z'
'-x+1/2, y+1/2, -z+1/2'
'-x, -y, -z'
'x, -y, z-1/2'
'-x+1/2, -y+1/2, -z'
'x+1/2, -y+1/2, z-1/2'

loop_
_atom_site_label
_atom_site_type_symbol
_atom_site_fract_x
_atom_site_fract_y
_atom_site_fract_z
_atom_site_U_iso_or_equiv
_atom_site_adp_type
_atom_site_occupancy
_atom_site_symmetry_multiplicity
_atom_site_calc_flag
_atom_site_refinement_flags
U1 U 0.22723(4) 0.47188(7) 0.72326(3) 0.0256(4) Uani 1 1 d .
U2 U 0.5000 0.5000 0.5000 0.0589(6) Uani 1 2 d S
U3 U 0.5000 0.54168(12) 0.7500 0.0354(4) Uani 1 2 d S
K1 K 0.1442(2) 0.5455(4) 0.4865(2) 0.0339(13) Uani 1 1 d .
O1 O 0.2504(8) 0.4552(13) 0.7846(6) 0.031(4) Uani 1 1 d .
O2 O 0.2053(7) 0.4889(13) 0.6615(6) 0.029(4) Uani 1 1 d .
O3 O 0.3190(7) 0.5088(13) 0.7158(6) 0.029(4) Uani 1 1 d .
O4 O 0.2616(8) 0.5820(14) 0.5090(6) 0.033(4) Uani 1 1 d .
O5 O 0.2414(7) 0.6456(13) 0.7320(5) 0.027(4) Uani 1 1 d .
O6 O 0.1725(7) 0.7222(14) 0.5300(6) 0.032(4) Uani 1 1 d .
O7 O 0.1433(7) 0.5436(13) 0.7315(6) 0.028(4) Uani 1 1 d .
O8 O 0.0624(7) 0.6091(14) 0.5310(6) 0.031(4) Uani 1 1 d .
O9 O 0.1615(7) 0.3408(13) 0.7178(6) 0.031(4) Uani 1 1 d .
O10 O 0.0794(7) 0.3967(13) 0.5133(6) 0.029(4) Uani 1 1 d .
O11 O 0.2704(7) 0.3221(13) 0.7053(6) 0.030(4) Uani 1 1 d .
O12 O 0.2019(7) 0.3721(14) 0.5000(6) 0.032(4) Uani 1 1 d .
O13A O 0.1865(12) 0.520(3) 0.4035(13) 0.044(16) Uani 0.60(5) 1 d PU
O13B O 0.181(6) 0.503(19) 0.406(6) 0.02(7) Uani 0.40(5) 1 d PDU
O14A O 0.1041(13) 0.484(4) 0.3938(16) 0.065(16) Uani 0.60(5) 1 d PU
O14B O 0.108(3) 0.577(8) 0.379(3) 0.07(3) Uani 0.40(5) 1 d PDU
O15A O 0.1503(15) 0.428(3) 0.3472(10) 0.055(12) Uani 0.60(5) 1 d PU
O15B O 0.158(9) 0.52(3) 0.333(5) 0.11(14) Uani 0.40(5) 1 d PDU
O16 O 0.5626(13) 0.506(2) 0.5431(13) 0.091(10) Uani 1 1 d .
O17 O 0.4886(13) 0.677(3) 0.5220(12) 0.065(10) Uani 1 1 d .
O18 O 0.438(2) 0.580(3) 0.5492(19) 0.067(14) Uani 1 1 d .
O19 O 0.4325(12) 0.737(3) 0.5613(10) 0.087(10) Uani 1 1 d .
O20 O 0.475(3) 0.3441(13) 0.5294(15) 0.059(12) Uani 1 1 d DU
O21 O 0.494(2) 0.417(4) 0.5965(16) 0.058(11) Uani 1 1 d DU
O22 O 0.4405(17) 0.297(3) 0.5846(13) 0.063(9) Uani 1 1 d DU
O23A O 0.4507(13) 0.507(4) 0.6994(9) 0.042(11) Uani 0.50 1 d P
O23B O 0.4483(13) 0.579(5) 0.7029(13) 0.058(14) Uani 0.50 1 d P
O24 O 0.5632(9) 0.4519(16) 0.7082(8) 0.047(5) Uani 1 1 d .
O25 O 0.5652(12) 0.6042(19) 0.7015(12) 0.062(9) Uani 1 1 d .
O26 O 0.6116(12) 0.5105(18) 0.6624(11) 0.072(8) Uani 1 1 d .
O27 O 0.488(6) 0.679(6) 0.6899(15) 0.08(4) Uani 0.50 1 d PD
O28 O 0.4503(15) 0.749(2) 0.750(3) 0.08(4) Uani 0.50 1 d PD
O29 O 0.4300(10) 0.818(3) 0.680(4) 0.08(4) Uani 0.50 1 d PD
O30 O 0.531(2) 0.379(3) 0.779(2) 0.051(10) Uani 0.50 1 d PD
O31 O 0.467(2) 0.293(5) 0.733(3) 0.057(10) Uani 0.50 1 d PD
O32 O 0.536(3) 0.215(3) 0.779(3) 0.057(10) Uani 0.50 1 d PD
O33 O 0.3148(10) 0.5132(15) 0.4321(8) 0.049(6) Uani 1 1 d .
N1 N 0.3477(9) 0.4660(16) 0.6483(8) 0.031(5) Uani 1 1 d .
N2 N 0.3351(9) 0.6216(17) 0.6618(7) 0.029(5) Uani 1 1 d .
N3 N 0.3103(8) 0.6524(17) 0.5772(7) 0.029(5) Uani 1 1 d .
N4 N 0.3223(10) 0.4958(18) 0.5644(8) 0.035(5) Uani 1 1 d .
N5 N 0.2703(8) 0.7424(16) 0.6775(7) 0.025(4) Uani 1 1 d .
N6 N 0.1847(8) 0.7574(16) 0.6845(7) 0.025(4) Uani 1 1 d .
N7 N 0.1558(8) 0.7765(16) 0.6004(7) 0.027(5) Uani 1 1 d .
N8 N 0.2415(8) 0.7671(16) 0.5931(7) 0.027(5) Uani 1 1 d .
N9 N 0.1002(9) 0.6704(16) 0.6848(7) 0.029(5) Uani 1 1 d .
N10 N 0.0624(9) 0.5232(16) 0.6765(7) 0.028(5) Uani 1 1 d .
N11 N 0.0276(9) 0.5496(16) 0.5926(7) 0.027(5) Uani 1 1 d .
N12 N 0.0694(8) 0.6951(16) 0.6007(7) 0.028(5) Uani 1 1 d .
N13 N 0.0775(9) 0.3507(16) 0.6649(7) 0.030(5) Uani 1 1 d .
N14 N 0.1379(9) 0.2425(16) 0.6514(7) 0.031(5) Uani 1 1 d .
N15 N 0.1098(9) 0.2755(16) 0.5676(7) 0.028(5) Uani 1 1 d .
N16 N 0.0449(8) 0.3775(16) 0.5803(7) 0.029(5) Uani 1 1 d .
N17 N 0.2312(9) 0.2297(16) 0.6399(7) 0.030(5) Uani 1 1 d .
N18 N 0.3098(9) 0.3038(18) 0.6415(7) 0.034(5) Uani 1 1 d .
N19 N 0.2789(9) 0.3357(17) 0.5580(7) 0.032(5) Uani 1 1 d .
N20 N 0.2030(9) 0.2493(17) 0.5551(7) 0.032(5) Uani 1 1 d .
N21A N 0.1468(11) 0.479(3) 0.3807(11) 0.032(10) Uani 0.60(5) 1 d P
N21B N 0.148(5) 0.533(12) 0.373(4) 0.04(4) Uani 0.40(5) 1 d PD
N22 N 0.4543(12) 0.660(3) 0.5447(10) 0.075(11) Uani 1 1 d .
N23 N 0.4633(8) 0.3674(15) 0.5654(7) 0.028(4) Uani 1 1 d DU
N24 N 0.5806(12) 0.522(2) 0.6893(12) 0.054(8) Uani 1 1 d .
N25 N 0.4490(9) 0.748(2) 0.707(3) 0.08(4) Uani 0.50 1 d PDU
N26 N 0.5120(15) 0.296(3) 0.7645(18) 0.060(9) Uani 0.50 1 d PDU
C1 C 0.3328(10) 0.5300(19) 0.6783(9) 0.026(5) Uani 1 1 d .
C2 C 0.3534(10) 0.624(2) 0.6172(8) 0.029(6) Uani 1 1 d .
H2 H 0.3870 0.6625 0.6194 0.034 Uiso 1 1 calc R
C3 C 0.3624(10) 0.514(2) 0.6081(9) 0.030(6) Uani 1 1 d .
H3 H 0.4001 0.4998 0.6056 0.036 Uiso 1 1 calc R
C4 C 0.2942(10) 0.578(2) 0.5463(8) 0.028(5) Uani 1 1 d .
C5 C 0.3269(9) 0.7087(19) 0.6880(8) 0.027(5) Uani 1 1 d .
H5A H 0.3381 0.6949 0.7213 0.033 Uiso 1 1 calc R
H5B H 0.3503 0.7607 0.6807 0.033 Uiso 1 1 calc R
C6 C 0.2881(11) 0.7506(18) 0.5703(8) 0.028(5) Uani 1 1 d .
H6A H 0.2760 0.7628 0.5368 0.033 Uiso 1 1 calc R
H6B H 0.3170 0.7972 0.5827 0.033 Uiso 1 1 calc R
C7 C 0.2332(10) 0.7097(19) 0.7004(8) 0.025(5) Uani 1 1 d .
C8 C 0.1861(9) 0.8180(18) 0.6439(8) 0.024(5) Uani 1 1 d .
H8 H 0.1755 0.8859 0.6482 0.028 Uiso 1 1 calc R
C9 C 0.2470(10) 0.8094(19) 0.6393(8) 0.026(5) Uani 1 1 d .
H9 H 0.2658 0.8728 0.6423 0.032 Uiso 1 1 calc R
C10 C 0.1887(11) 0.7517(18) 0.5705(8) 0.027(5) Uani 1 1 d .
C11 C 0.1378(10) 0.746(2) 0.7059(8) 0.027(5) Uani 1 1 d .
H11A H 0.1510 0.7307 0.7390 0.032 Uiso 1 1 calc R
H11B H 0.1182 0.8074 0.7038 0.032 Uiso 1 1 calc R
C12 C 0.0962(10) 0.780(2) 0.5863(9) 0.030(6) Uani 1 1 d .
H12A H 0.0832 0.8381 0.5997 0.036 Uiso 1 1 calc R
H12B H 0.0857 0.7860 0.5523 0.036 Uiso 1 1 calc R
C13 C 0.1043(11) 0.576(2) 0.7000(8) 0.028(6) Uani 1 1 d .
C14 C 0.0260(11) 0.580(2) 0.6401(9) 0.031(6) Uani 1 1 d .
H14 H -0.0117 0.5823 0.6450 0.037 Uiso 1 1 calc R
C15 C 0.0534(10) 0.682(2) 0.6445(9) 0.031(6) Uani 1 1 d .
H15 H 0.0281 0.7331 0.6501 0.037 Uiso 1 1 calc R
C16 C 0.0538(10) 0.6158(19) 0.5708(9) 0.028(6) Uani 1 1 d .
C17 C 0.0535(10) 0.423(2) 0.6896(8) 0.030(6) Uani 1 1 d .
H17A H 0.0684 0.4149 0.7230 0.036 Uiso 1 1 calc R
H17B H 0.0142 0.4109 0.6840 0.036 Uiso 1 1 calc R
C18 C 0.0058(10) 0.4580(19) 0.5715(9) 0.028(6) Uani 1 1 d .
H18A H -0.0062 0.4672 0.5378 0.034 Uiso 1 1 calc R
H18B H -0.0262 0.4404 0.5836 0.034 Uiso 1 1 calc R
C19 C 0.1279(11) 0.313(2) 0.6803(9) 0.032(6) Uani 1 1 d .
C20 C 0.0957(11) 0.235(2) 0.6097(8) 0.032(6) Uani 1 1 d .
H20 H 0.0811 0.1686 0.6046 0.038 Uiso 1 1 calc R
C21 C 0.0514(10) 0.309(2) 0.6188(8) 0.029(6) Uani 1 1 d .
H21 H 0.0168 0.2762 0.6197 0.035 Uiso 1 1 calc R
C22 C 0.0789(10) 0.355(2) 0.5497(8) 0.028(6) Uani 1 1 d .
C23 C 0.1886(11) 0.186(2) 0.6600(9) 0.033(6) Uani 1 1 d .
H23A H 0.2022 0.1790 0.6937 0.040 Uiso 1 1 calc R
H23B H 0.1807 0.1208 0.6470 0.040 Uiso 1 1 calc R
C24 C 0.1442(11) 0.226(2) 0.5416(9) 0.033(6) Uani 1 1 d .
H24A H 0.1312 0.2412 0.5085 0.039 Uiso 1 1 calc R
H24B H 0.1398 0.1559 0.5452 0.039 Uiso 1 1 calc R
C25 C 0.2702(11) 0.2885(19) 0.6650(9) 0.030(6) Uani 1 1 d .
C26 C 0.2954(11) 0.262(2) 0.5938(9) 0.034(6) Uani 1 1 d .
H26 H 0.3243 0.2189 0.5872 0.041 Uiso 1 1 calc R
C27 C 0.2417(11) 0.206(2) 0.5938(9) 0.033(6) Uani 1 1 d .
H27 H 0.2457 0.1354 0.5897 0.039 Uiso 1 1 calc R
C28 C 0.2249(11) 0.325(2) 0.5347(9) 0.029(6) Uani 1 1 d .
C29 C 0.3576(10) 0.362(2) 0.6593(9) 0.033(6) Uani 1 1 d .
H29A H 0.3876 0.3395 0.6457 0.039 Uiso 1 1 calc R
H29B H 0.3685 0.3540 0.6931 0.039 Uiso 1 1 calc R
C30 C 0.3155(11) 0.402(2) 0.5406(9) 0.031(6) Uani 1 1 d .
H30A H 0.3512 0.3711 0.5442 0.038 Uiso 1 1 calc R
H30B H 0.3012 0.4129 0.5073 0.038 Uiso 1 1 calc R

loop_
_atom_site_aniso_label
_atom_site_aniso_U_11
_atom_site_aniso_U_22
_atom_site_aniso_U_33
_atom_site_aniso_U_23
_atom_site_aniso_U_13
_atom_site_aniso_U_12
U1 0.0279(6) 0.0278(6) 0.0183(5) 0.0011(4) -0.0010(4) -0.0007(4)
U2 0.0336(9) 0.0499(11) 0.0817(14) 0.0142(10) -0.0122(9) -0.0054(8)
U3 0.0184(7) 0.0462(10) 0.0401(9) 0.000 0.0033(6) 0.000
K1 0.031(3) 0.037(3) 0.033(3) -0.002(2) 0.005(2) -0.003(2)
O1 0.038(11) 0.033(10) 0.018(8) 0.003(7) -0.002(7) 0.000(8)
O2 0.028(9) 0.035(10) 0.021(8) 0.000(7) -0.001(7) 0.000(8)
O3 0.026(9) 0.034(10) 0.024(9) -0.002(8) 0.001(7) 0.003(8)
O4 0.038(11) 0.033(11) 0.024(9) -0.003(8) -0.002(8) -0.001(8)
O5 0.027(9) 0.034(10) 0.017(8) -0.001(7) 0.000(7) -0.003(8)
O6 0.039(10) 0.038(11) 0.018(9) -0.003(8) 0.003(7) -0.006(8)
O7 0.026(9) 0.035(10) 0.021(9) 0.001(7) 0.005(7) -0.001(8)
O8 0.029(10) 0.041(11) 0.023(9) -0.001(8) 0.003(7) -0.004(8)
O9 0.037(10) 0.034(10) 0.019(8) 0.000(7) -0.002(7) -0.007(8)
O10 0.028(9) 0.036(10) 0.023(9) 0.004(8) 0.002(7) 0.002(8)
O11 0.035(10) 0.030(10) 0.022(9) 0.001(7) -0.001(7) 0.004(8)
O12 0.029(10) 0.038(11) 0.027(9) 0.001(8) 0.003(8) 0.002(8)
O13A 0.04(2) 0.05(2) 0.04(2) 0.000(15) 0.017(15) -0.018(16)
O13B 0.02(7) 0.02(7) 0.02(7) 0.000(3) 0.004(15) 0.000(3)
O14A 0.05(2) 0.10(3) 0.05(2) -0.035(19) 0.013(18) -0.006(19)
O14B 0.05(4) 0.08(4) 0.06(4) 0.01(2) 0.00(2) -0.01(2)
O15A 0.07(2) 0.06(2) 0.041(18) -0.004(15) 0.013(15) 0.006(16)
O15B 0.11(14) 0.11(14) 0.11(14) 0.00(3) 0.02(4) 0.00(3)
O16 0.067(19) 0.08(2) 0.11(2) 0.013(18) -0.029(17) -0.012(16)
O17 0.048(19) 0.09(3) 0.06(2) -0.03(2) 0.020(17) -0.030(19)
O18 0.06(2) 0.07(2) 0.08(2) 0.018(19) 0.037(19) 0.002(19)
O19 0.066(18) 0.14(3) 0.056(16) -0.012(18) 0.012(14) -0.04(2)
O20 0.053(18) 0.060(18) 0.058(18) 0.003(16) 0.000(15) -0.001(16)
O21 0.051(17) 0.058(17) 0.063(17) -0.008(15) 0.011(15) 0.008(15)
O22 0.057(15) 0.070(16) 0.059(15) 0.002(14) 0.006(13) 0.013(14)
O23A 0.02(2) 0.05(3) 0.05(3) 0.00(2) 0.007(18) 0.00(2)
O23B 0.02(2) 0.11(4) 0.05(3) 0.02(3) -0.005(18) 0.00(3)
O24 0.047(13) 0.040(12) 0.058(14) 0.004(10) 0.022(11) 0.000(10)
O25 0.057(17) 0.025(13) 0.13(3) 0.016(15) 0.074(18) 0.016(12)
O26 0.071(18) 0.052(15) 0.11(2) 0.016(15) 0.068(18) 0.018(13)
O27 0.08(4) 0.08(4) 0.08(4) 0.000(19) 0.02(2) 0.001(19)
O28 0.08(4) 0.08(4) 0.08(4) 0.00(2) 0.02(2) 0.00(2)
O29 0.07(4) 0.08(4) 0.08(4) 0.00(2) 0.02(2) 0.00(2)
O30 0.039(17) 0.061(16) 0.055(15) 0.009(14) 0.012(14) 0.003(13)
O31 0.042(19) 0.068(16) 0.061(16) 0.008(16) 0.010(16) 0.005(14)
O32 0.043(18) 0.066(16) 0.060(16) 0.010(16) 0.010(16) 0.004(14)
O33 0.058(15) 0.037(12) 0.056(14) 0.005(10) 0.021(12) 0.004(10)
N1 0.033(12) 0.035(13) 0.025(11) -0.002(9) 0.006(9) 0.002(10)
N2 0.027(11) 0.039(13) 0.019(10) -0.006(9) 0.002(8) 0.002(10)
N3 0.026(11) 0.036(13) 0.020(10) -0.002(9) -0.003(8) 0.002(10)
N4 0.032(13) 0.039(13) 0.030(12) -0.012(10) -0.004(10) 0.001(11)
N5 0.022(10) 0.031(12) 0.022(10) 0.002(9) 0.004(8) -0.003(9)
N6 0.026(11) 0.029(11) 0.021(10) 0.000(8) 0.004(8) 0.006(9)
N7 0.025(11) 0.034(12) 0.020(10) -0.002(9) 0.001(8) -0.006(9)
N8 0.028(11) 0.030(12) 0.022(10) -0.003(9) 0.005(8) -0.005(9)
N9 0.031(11) 0.032(12) 0.022(10) -0.003(9) -0.002(9) 0.000(9)
N10 0.022(11) 0.036(13) 0.026(11) -0.001(9) 0.004(9) -0.005(9)
N11 0.024(11) 0.035(12) 0.023(10) -0.005(9) 0.005(9) -0.002(9)
N12 0.026(11) 0.033(12) 0.023(10) 0.002(9) 0.000(8) -0.003(9)
N13 0.032(12) 0.031(12) 0.024(10) -0.001(9) -0.002(9) -0.005(10)
N14 0.036(12) 0.030(12) 0.024(10) -0.001(9) 0.001(9) 0.000(10)
N15 0.030(11) 0.032(12) 0.022(10) 0.000(9) 0.005(9) -0.001(9)
N16 0.026(11) 0.034(13) 0.024(10) 0.000(9) 0.002(9) -0.003(9)
N17 0.033(12) 0.028(12) 0.025(11) 0.000(9) -0.002(9) 0.001(9)
N18 0.033(12) 0.037(13) 0.028(11) -0.007(10) 0.001(10) -0.002(10)
N19 0.029(11) 0.035(13) 0.031(11) -0.003(10) 0.000(9) 0.002(10)
N20 0.038(13) 0.031(12) 0.025(11) 0.000(9) 0.003(9) 0.005(10)
N21A 0.027(17) 0.04(2) 0.025(16) -0.004(15) 0.008(14) -0.003(15)
N21B 0.05(5) 0.04(5) 0.05(5) -0.01(3) 0.01(3) 0.00(3)
N22 0.06(2) 0.12(3) 0.048(17) -0.034(19) 0.018(16) -0.04(2)
N23 0.025(5) 0.028(5) 0.030(5) -0.001(3) 0.006(3) 0.002(3)
N24 0.044(16) 0.041(17) 0.09(2) 0.018(15) 0.033(16) 0.010(13)
N25 0.08(4) 0.08(4) 0.08(4) 0.000(19) 0.02(2) 0.002(19)
N26 0.047(17) 0.070(15) 0.063(15) 0.010(14) 0.013(14) 0.005(12)
C1 0.020(12) 0.032(14) 0.024(13) -0.006(11) 0.000(10) 0.001(10)
C2 0.021(12) 0.040(16) 0.023(12) -0.003(11) 0.001(10) 0.000(11)
C3 0.024(13) 0.039(16) 0.026(13) -0.005(11) 0.001(11) 0.003(11)
C4 0.027(13) 0.033(15) 0.025(13) -0.002(11) 0.008(11) -0.003(11)
C5 0.025(13) 0.036(15) 0.020(12) -0.006(10) 0.002(10) -0.004(11)
C6 0.037(14) 0.024(13) 0.021(12) -0.004(10) 0.003(10) -0.010(11)
C7 0.024(12) 0.030(14) 0.018(11) -0.007(10) -0.001(9) -0.006(10)
C8 0.022(12) 0.026(13) 0.021(11) -0.002(10) 0.001(9) 0.002(10)
C9 0.027(13) 0.027(13) 0.028(13) 0.001(10) 0.010(10) -0.002(10)
C10 0.034(14) 0.022(13) 0.024(12) 0.004(10) 0.004(10) -0.003(11)
C11 0.021(12) 0.035(15) 0.025(12) -0.004(11) 0.005(10) 0.002(11)
C12 0.024(13) 0.032(14) 0.030(13) 0.003(11) -0.001(10) -0.001(11)
C13 0.031(14) 0.036(15) 0.021(12) -0.003(11) 0.009(10) 0.000(12)
C14 0.025(13) 0.043(16) 0.026(13) 0.000(12) 0.005(10) 0.002(12)
C15 0.025(13) 0.042(16) 0.024(13) -0.001(11) 0.001(10) 0.004(12)
C16 0.021(12) 0.032(14) 0.026(13) -0.002(11) -0.003(10) 0.004(11)
C17 0.026(13) 0.047(17) 0.020(12) -0.001(11) 0.008(10) -0.010(12)
C18 0.021(12) 0.037(15) 0.025(12) 0.000(11) 0.001(10) -0.001(11)
C19 0.042(16) 0.033(15) 0.021(12) 0.006(11) 0.007(11) -0.008(12)
C20 0.038(15) 0.031(14) 0.023(13) 0.000(11) -0.001(11) -0.009(12)
C21 0.026(13) 0.037(15) 0.022(12) -0.001(11) 0.001(10) -0.010(11)
C22 0.025(13) 0.035(15) 0.022(12) -0.003(11) 0.001(10) -0.008(11)
C23 0.040(15) 0.029(14) 0.026(13) 0.007(11) -0.003(11) 0.000(12)
C24 0.037(15) 0.029(14) 0.030(14) -0.003(11) 0.001(11) -0.001(12)
C25 0.036(15) 0.022(13) 0.028(13) 0.003(11) 0.000(11) 0.003(11)
C26 0.035(15) 0.035(15) 0.029(14) -0.004(12) -0.001(11) 0.004(12)
C27 0.043(16) 0.024(14) 0.025(13) -0.004(11) -0.002(11) 0.011(12)
C28 0.032(14) 0.031(14) 0.025(13) -0.010(11) 0.004(11) 0.006(11)
C29 0.024(13) 0.043(16) 0.028(13) -0.002(12) -0.002(10) 0.007(12)
C30 0.033(14) 0.033(15) 0.026(13) -0.006(11) 0.002(11) 0.003(12)

loop_
_atom_type_symbol
_atom_type_description
_atom_type_scat_dispersion_real
_atom_type_scat_dispersion_imag
_atom_type_scat_source
C C 0.0033 0.0016 'International Tables Vol C Tables 4.2.6.8 and 6.1.1.4'
H H 0.0000 0.0000 'International Tables Vol C Tables 4.2.6.8 and 6.1.1.4'
N N 0.0061 0.0033 'International Tables Vol C Tables 4.2.6.8 and 6.1.1.4'
O O 0.0106 0.0060 'International Tables Vol C Tables 4.2.6.8 and 6.1.1.4'
U U -9.6767 9.6646 'International Tables Vol C Tables 4.2.6.8 and 6.1.1.4'
K K 0.2009 0.2494 'International Tables Vol C Tables 4.2.6.8 and 6.1.1.4'

loop_
_geom_angle_atom_site_label_1
_geom_angle_atom_site_label_2
_geom_angle_atom_site_label_3
_geom_angle
_geom_angle_site_symmetry_1
_geom_angle_site_symmetry_3
O1 U1 O2 178.8(8) . .
O1 U1 O7 93.0(7) . .
O2 U1 O7 88.0(7) . .
O1 U1 O3 90.6(8) . .
O2 U1 O3 88.2(7) . .
O7 U1 O3 143.4(6) . .
O1 U1 O5 90.7(7) . .
O2 U1 O5 89.1(7) . .
O7 U1 O5 72.2(6) . .
O3 U1 O5 71.4(6) . .
O1 U1 O9 92.2(7) . .
O2 U1 O9 88.7(7) . .
O7 U1 O9 73.2(6) . .
O3 U1 O9 143.0(6) . .
O5 U1 O9 145.3(6) . .
O1 U1 O11 92.7(7) . .
O2 U1 O11 86.8(7) . .
O7 U1 O11 144.6(6) . .
O3 U1 O11 71.3(6) . .
O5 U1 O11 142.6(6) . .
O9 U1 O11 71.7(6) . .
O16 U2 O16 180 5_666 .
O16 U2 O20 92(2) 5_666 5_666
O16 U2 O20 88(2) . 5_666
O16 U2 O20 88(2) 5_666 .
O16 U2 O20 92(2) . .
O20 U2 O20 180 5_666 .
O16 U2 O17 95.2(14) 5_666 .
O16 U2 O17 84.8(14) . .
O20 U2 O17 45.8(10) 5_666 .
O20 U2 O17 134.2(10) . .
O16 U2 O17 84.8(14) 5_666 5_666
O16 U2 O17 95.2(14) . 5_666
O20 U2 O17 134.2(10) 5_666 5_666
O20 U2 O17 45.8(10) . 5_666
O17 U2 O17 180 . 5_666
O16 U2 O18 82.4(18) 5_666 .
O16 U2 O18 97.6(18) . .
O20 U2 O18 93.1(14) 5_666 .
O20 U2 O18 86.9(14) . .
O17 U2 O18 48.7(10) . .
O17 U2 O18 131.3(10) 5_666 .
O16 U2 O18 97.6(18) 5_666 5_666
O16 U2 O18 82.4(18) . 5_666
O20 U2 O18 86.9(14) 5_666 5_666
O20 U2 O18 93.1(14) . 5_666
O17 U2 O18 131.3(10) . 5_666
O17 U2 O18 48.7(10) 5_666 5_666
O18 U2 O18 180 . 5_666
O23B U3 O23A 176(3) . 2_656
O23B U3 O23A 176(3) 2_656 .
O23B U3 O30 83(3) . 2_656
O23A U3 O30 99(2) 2_656 2_656
O23B U3 O24 95.2(16) . 2_656
O23A U3 O24 83.0(16) . 2_656
O23B U3 O25 85.2(17) . .
O23A U3 O25 92.2(17) . .
O30 U3 O25 107.7(18) 2_656 .
O30 U3 O25 108.2(17) . .
O24 U3 O25 170.2(8) 2_656 .
O24 U3 O25 49.1(8) . .
O23B U3 O25 85.2(17) 2_656 2_656
O23A U3 O25 92.2(17) 2_656 2_656
O23B U3 O27 106(4) 2_656 .
O23A U3 O27 71(3) . .
O30 U3 O27 117(3) 2_656 .
O24 U3 O27 91(2) . .
O25 U3 O27 98(2) 2_656 .
O23B U3 O27 106(4) . 2_656
O23A U3 O27 71(3) 2_656 2_656
O30 U3 O27 117(3) . 2_656
O24 U3 O27 91(2) 2_656 2_656
O25 U3 O27 98(2) . 2_656
O6 K1 O12 128.0(6) . .
O6 K1 O13B 118(6) . .
O12 K1 O13B 71(4) . .
O6 K1 O8 69.6(6) . .
O12 K1 O8 127.9(6) . .
O13B K1 O8 151(2) . .
O6 K1 O14A 135.4(14) . .
O12 K1 O14A 86.8(13) . .
O8 K1 O14A 113.6(7) . .
O6 K1 O10 127.8(6) . .
O12 K1 O10 69.6(6) . .
O13B K1 O10 114(6) . .
O8 K1 O10 64.7(5) . .
O14A K1 O10 86.8(11) . .
O6 K1 O13A 113.1(8) . .
O12 K1 O13A 74.8(10) . .
O8 K1 O13A 150.9(8) . .
O14A K1 O13A 42.9(5) . .
O10 K1 O13A 119.1(8) . .
O6 K1 O4 66.4(6) . .
O12 K1 O4 69.2(5) . .
O13B K1 O4 74(4) . .
O8 K1 O4 130.3(5) . .
O14A K1 O4 113.6(6) . .
O10 K1 O4 132.4(6) . .
O13A K1 O4 70.9(6) . .
O6 K1 O14B 109(2) . .
O12 K1 O14B 107(2) . .
O13B K1 O14B 41.5(13) . .
O8 K1 O14B 110.1(16) . .
O10 K1 O14B 109(2) . .
O4 K1 O14B 105.3(16) . .
C1 O3 U1 125.3(15) . .
C4 O4 K1 130.1(17) . .
C7 O5 U1 128.0(14) . .
C10 O6 K1 136.8(16) . .
C13 O7 U1 128.9(15) . .
C16 O8 K1 139.4(16) . .
C19 O9 U1 125.9(16) . .
C22 O10 K1 134.6(16) . .
C25 O11 U1 126.7(15) . .
C28 O12 K1 134.5(16) . .
N21A O13A K1 97(2) . .
N21B O13B K1 109(6) . .
N21A O14A K1 100(2) . .
N21B O14B K1 91(6) . .
N22 O17 U2 95(3) . .
N22 O18 U2 93(3) . .
N23 O20 U2 102.0(13) . .
N24 O24 U3 99.2(18) . .
N24 O25 U3 97.3(18) . .
N25 O27 U3 103(5) . .
N26 O30 U3 129(3) . .
C1 N1 C3 112(2) . .
C1 N1 C29 123(2) . .
C3 N1 C29 124(2) . .
C1 N2 C5 124(2) . .
C1 N2 C2 112(2) . .
C5 N2 C2 124(2) . .
C4 N3 C6 123(2) . .
C4 N3 C2 113(2) . .
C6 N3 C2 124(2) . .
C4 N4 C30 123(2) . .
C4 N4 C3 113(2) . .
C30 N4 C3 124(2) . .
C7 N5 C5 123(2) . .
C7 N5 C9 113(2) . .
C5 N5 C9 124.4(19) . .
C7 N6 C11 123(2) . .
C7 N6 C8 112(2) . .
C11 N6 C8 125(2) . .
C10 N7 C8 113(2) . .
C10 N7 C12 123(2) . .
C8 N7 C12 123(2) . .
C10 N8 C9 114(2) . .
C10 N8 C6 122(2) . .
C9 N8 C6 124(2) . .
C13 N9 C11 123(2) . .
C13 N9 C15 110(2) . .
C11 N9 C15 127(2) . .
C13 N10 C17 122(2) . .
C13 N10 C14 113(2) . .
C17 N10 C14 126(2) . .
C16 N11 C18 124(2) . .
C16 N11 C14 112(2) . .
C18 N11 C14 124(2) . .
C16 N12 C15 111(2) . .
C16 N12 C12 122(2) . .
C15 N12 C12 127(2) . .
C19 N13 C17 124(2) . .
C19 N13 C21 110(2) . .
C17 N13 C21 125(2) . .
C19 N14 C20 112(2) . .
C19 N14 C23 123(2) . .
C20 N14 C23 124(2) . .
C22 N15 C24 122(2) . .
C22 N15 C20 114(2) . .
C24 N15 C20 123(2) . .
C22 N16 C21 112(2) . .
C22 N16 C18 122(2) . .
C21 N16 C18 126(2) . .
C25 N17 C23 122(2) . .
C25 N17 C27 112(2) . .
C23 N17 C27 125(2) . .
C25 N18 C29 123(2) . .
C25 N18 C26 112(2) . .
C29 N18 C26 125(2) . .
C28 N19 C26 112(2) . .
C28 N19 C30 121(2) . .
C26 N19 C30 126(2) . .
C28 N20 C27 113(2) . .
C28 N20 C24 121(2) . .
C27 N20 C24 125(2) . .
O13A N21A O14A 118(2) . .
O13A N21A O15A 121(2) . .
O14A N21A O15A 120(2) . .
O13B N21B O14B 119(2) . .
O13B N21B O15B 119(2) . .
O14B N21B O15B 121(2) . .
O18 N22 O17 122(4) . .
O18 N22 O19 120(4) . .
O17 N22 O19 117(4) . .
O20 N23 O21 123(3) . .
O20 N23 O22 113(2) . .
O21 N23 O22 110(2) . .
O26 N24 O24 122(3) . .
O26 N24 O25 124(3) . .
O24 N24 O25 114(3) . .
O28 N25 O29 121.9(12) . .
O28 N25 O27 117.2(15) . .
O29 N25 O27 117.4(19) . .
O30 N26 O31 119(3) . .
O30 N26 O32 123(3) . .
O31 N26 O32 119(3) . .
O3 C1 N1 126(2) . .
O3 C1 N2 125(2) . .
N1 C1 N2 110(2) . .
N3 C2 N2 113(2) . .
N3 C2 C3 103(2) . .
N2 C2 C3 102(2) . .
N3 C2 H2 112.3 . .
N2 C2 H2 112.3 . .
C3 C2 H2 112.3 . .
N4 C3 N1 112(2) . .
N4 C3 C2 103(2) . .
N1 C3 C2 103(2) . .
N4 C3 H3 112.6 . .
N1 C3 H3 112.6 . .
C2 C3 H3 112.6 . .
O4 C4 N3 127(3) . .
O4 C4 N4 125(2) . .
N3 C4 N4 108(2) . .
N5 C5 N2 113.1(19) . .
N5 C5 H5A 109.1 . .
N2 C5 H5A 108.9 . .
N5 C5 H5B 109.0 . .
N2 C5 H5B 108.8 . .
H5A C5 H5B 107.8 . .
N3 C6 N8 113(2) . .
N3 C6 H6A 109.0 . .
N8 C6 H6A 108.9 . .
N3 C6 H6B 109.0 . .
N8 C6 H6B 109.0 . .
H6A C6 H6B 107.8 . .
O5 C7 N5 126(2) . .
O5 C7 N6 125(2) . .
N5 C7 N6 109(2) . .
N7 C8 N6 113(2) . .
N7 C8 C9 103.2(19) . .
N6 C8 C9 103.1(18) . .
N7 C8 H8 112.3 . .
N6 C8 H8 112.3 . .
C9 C8 H8 112.3 . .
N8 C9 N5 114(2) . .
N8 C9 C8 102.5(19) . .
N5 C9 C8 102.4(18) . .
N8 C9 H9 112.5 . .
N5 C9 H9 112.5 . .
C8 C9 H9 112.5 . .
O6 C10 N8 127(2) . .
O6 C10 N7 125(2) . .
N8 C10 N7 108(2) . .
N9 C11 N6 114(2) . .
N9 C11 H11A 108.8 . .
N6 C11 H11A 108.7 . .
N9 C11 H11B 108.7 . .
N6 C11 H11B 108.7 . .
H11A C11 H11B 107.6 . .
N12 C12 N7 114(2) . .
N12 C12 H12A 108.9 . .
N7 C12 H12A 108.9 . .
N12 C12 H12B 108.9 . .
N7 C12 H12B 108.8 . .
H12A C12 H12B 107.7 . .
O7 C13 N10 125(3) . .
O7 C13 N9 124(2) . .
N10 C13 N9 111(2) . .
N11 C14 N10 114(2) . .
N11 C14 C15 103(2) . .
N10 C14 C15 103(2) . .
N11 C14 H14 112.1 . .
N10 C14 H14 112.1 . .
C15 C14 H14 112.1 . .
N12 C15 N9 114(2) . .
N12 C15 C14 104(2) . .
N9 C15 C14 103(2) . .
N12 C15 H15 111.7 . .
N9 C15 H15 111.7 . .
C14 C15 H15 111.7 . .
O8 C16 N11 127(2) . .
O8 C16 N12 125(2) . .
N11 C16 N12 109(2) . .
N13 C17 N10 114(2) . .
N13 C17 H17A 108.7 . .
N10 C17 H17A 108.7 . .
N13 C17 H17B 108.6 . .
N10 C17 H17B 108.6 . .
H17A C17 H17B 107.6 . .
N11 C18 N16 114(2) . .
N11 C18 H18A 108.8 . .
N16 C18 H18A 108.8 . .
N11 C18 H18B 108.8 . .
N16 C18 H18B 108.8 . .
H18A C18 H18B 107.7 . .
O9 C19 N14 125(3) . .
O9 C19 N13 124(3) . .
N14 C19 N13 111(2) . .
N14 C20 N15 115(2) . .
N14 C20 C21 103(2) . .
N15 C20 C21 102(2) . .
N14 C20 H20 111.9 . .
N15 C20 H20 111.9 . .
C21 C20 H20 112.0 . .
N16 C21 N13 114(2) . .
N16 C21 C20 105(2) . .
N13 C21 C20 102(2) . .
N16 C21 H21 111.6 . .
N13 C21 H21 111.6 . .
C20 C21 H21 111.6 . .
O10 C22 N15 127(2) . .
O10 C22 N16 126(2) . .
N15 C22 N16 108(2) . .
N17 C23 N14 113(2) . .
N17 C23 H23A 108.9 . .
N14 C23 H23A 108.9 . .
N17 C23 H23B 108.9 . .
N14 C23 H23B 108.9 . .
H23A C23 H23B 107.7 . .
N15 C24 N20 116(2) . .
N15 C24 H24A 108.4 . .
N20 C24 H24A 108.4 . .
N15 C24 H24B 108.3 . .
N20 C24 H24B 108.3 . .
H24A C24 H24B 107.4 . .
O11 C25 N18 125(2) . .
O11 C25 N17 125(3) . .
N18 C25 N17 110(2) . .
N19 C26 N18 112(2) . .
N19 C26 C27 104(2) . .
N18 C26 C27 103(2) . .
N19 C26 H26 112.4 . .
N18 C26 H26 112.4 . .
C27 C26 H26 112.4 . .
N20 C27 N17 114(2) . .
N20 C27 C26 103(2) . .
N17 C27 C26 103(2) . .
N20 C27 H27 112.0 . .
N17 C27 H27 112.1 . .
C26 C27 H27 112.0 . .
O12 C28 N20 126(2) . .
O12 C28 N19 126(3) . .
N20 C28 N19 108(2) . .
N18 C29 N1 112(2) . .
N18 C29 H29A 109.3 . .
N1 C29 H29A 109.2 . .
N18 C29 H29B 109.2 . .
N1 C29 H29B 109.2 . .
H29A C29 H29B 107.9 . .
N4 C30 N19 114(2) . .
N4 C30 H30A 108.8 . .
N19 C30 H30A 108.8 . .
N4 C30 H30B 108.8 . .
N19 C30 H30B 108.9 . .
H30A C30 H30B 107.7 . .

loop_
_geom_bond_atom_site_label_1
_geom_bond_atom_site_label_2
_geom_bond_distance
U1 O1 1.768(16)
U1 O2 1.778(16)
U1 O7 2.369(18)
U1 O3 2.400(18)
U1 O5 2.404(18)
U1 O9 2.409(18)
U1 O11 2.421(18)
U2 O16 1.78(3)
U2 O20 2.43(3)
U2 O17 2.53(4)
U2 O18 2.58(5)
U3 O23B 1.743(3)
U3 O23A 1.766(3)
U3 O30 2.45(5)
U3 O24 2.51(2)
U3 O25 2.53(2)
U3 O27 2.54(5)
K1 O6 2.746(19)
K1 O12 2.75(2)
K1 O13B 2.8(2)
K1 O8 2.786(19)
K1 O14A 2.80(4)
K1 O10 2.811(19)
K1 O13A 2.86(4)
K1 O4 2.90(2)
K1 O14B 3.10(10)
O3 C1 1.25(3)
O4 C4 1.21(3)
O5 C7 1.25(3)
O6 C10 1.23(3)
O7 C13 1.26(3)
O8 C16 1.23(3)
O9 C19 1.28(3)
O10 C22 1.21(3)
O11 C25 1.26(3)
O12 C28 1.23(3)
O13A N21A 1.204(3)
O13B N21B 1.210(4)
O14A N21A 1.208(3)
O14B N21B 1.223(4)
O15A N21A 1.221(3)
O15B N21B 1.242(4)
O17 N22 1.21(3)
O18 N22 1.19(3)
O19 N22 1.32(3)
O20 N23 1.19(5)
O21 N23 1.25(5)
O22 N23 1.30(5)
O24 N24 1.23(3)
O25 N24 1.27(4)
O26 N24 1.22(4)
O27 N25 1.51(8)
O28 N25 1.243(4)
O29 N25 1.253(3)
O30 N26 1.26(3)
O31 N26 1.29(3)
O32 N26 1.29(3)
N1 C1 1.34(3)
N1 C3 1.46(3)
N1 C29 1.46(4)
N2 C1 1.35(3)
N2 C5 1.45(3)
N2 C2 1.47(3)
N3 C4 1.36(3)
N3 C6 1.45(3)
N3 C2 1.45(3)
N4 C4 1.37(4)
N4 C30 1.45(3)
N4 C3 1.46(3)
N5 C7 1.33(3)
N5 C5 1.45(3)
N5 C9 1.46(3)
N6 C7 1.36(3)
N6 C11 1.45(3)
N6 C8 1.45(3)
N7 C10 1.36(3)
N7 C8 1.44(3)
N7 C12 1.45(3)
N8 C10 1.35(3)
N8 C9 1.44(3)
N8 C6 1.48(3)
N9 C13 1.36(3)
N9 C11 1.44(3)
N9 C15 1.47(3)
N10 C13 1.33(3)
N10 C17 1.46(4)
N10 C14 1.46(3)
N11 C16 1.35(3)
N11 C18 1.45(3)
N11 C14 1.45(3)
N12 C16 1.39(3)
N12 C15 1.43(3)
N12 C12 1.45(3)
N13 C19 1.34(3)
N13 C17 1.43(3)
N13 C21 1.47(3)
N14 C19 1.33(3)
N14 C20 1.43(3)
N14 C23 1.46(3)
N15 C22 1.37(3)
N15 C24 1.43(3)
N15 C20 1.46(3)
N16 C22 1.39(3)
N16 C21 1.44(3)
N16 C18 1.45(3)
N17 C25 1.35(3)
N17 C23 1.45(3)
N17 C27 1.46(3)
N18 C25 1.34(4)
N18 C29 1.43(3)
N18 C26 1.48(3)
N19 C28 1.38(3)
N19 C26 1.45(3)
N19 C30 1.45(4)
N20 C28 1.37(4)
N20 C27 1.44(3)
N20 C24 1.47(3)
C2 C3 1.55(4)
C2 H2 0.9800
C3 H3 0.9800
C5 H5A 0.9700
C5 H5B 0.9700
C6 H6A 0.9700
C6 H6B 0.9700
C8 C9 1.56(3)
C8 H8 0.9800
C9 H9 0.9800
C11 H11A 0.9700
C11 H11B 0.9700
C12 H12A 0.9700
C12 H12B 0.9700
C14 C15 1.54(4)
C14 H14 0.9800
C15 H15 0.9800
C17 H17A 0.9700
C17 H17B 0.9700
C18 H18A 0.9700
C18 H18B 0.9700
C20 C21 1.56(4)
C20 H20 0.9800
C21 H21 0.9800
C23 H23A 0.9700
C23 H23B 0.9700
C24 H24A 0.9700
C24 H24B 0.9700
C26 C27 1.54(4)
C26 H26 0.9800
C27 H27 0.9800
C29 H29A 0.9700
C29 H29B 0.9700
C30 H30A 0.9700
C30 H30B 0.9700
